data_4314176
loop_
_publ_author_name
'Yu-Bin Dong'
'Jun-Yan Cheng'
'Ru-Qi Huang'
'Mark D. Smith'
'Hans-Conrad zur Loye'

_publ_section_title
;
 Self-Assembly of Coordination Polymers from AgX (X = SbF6-, PF6-, and
 CF3SO3-) and Oxadiazole-Containing Ligands
;
_journal_name_full 'Inorganic Chemistry'
_journal_page_first 5699
_journal_page_last 5706
_journal_paper_doi 10.1021/ic034306t
_journal_volume 42
_journal_year 2003
_chemical_formula_sum 'C12 H8 Ag F6 N4 O Sb'
_chemical_formula_weight 567.84
_chemical_name_systematic
; 
 ? 
;
_space_group_IT_number 14
_symmetry_cell_setting monoclinic
_symmetry_space_group_name_Hall '-P 2ybc'
_symmetry_space_group_name_H-M 'P 1 21/c 1'
_atom_sites_solution_hydrogens geom
_atom_sites_solution_primary direct
_atom_sites_solution_secondary difmap
_audit_creation_method SHELXL-97
_cell_angle_alpha 90.00
_cell_angle_beta 94.4100(10)
_cell_angle_gamma 90.00
_cell_formula_units_Z 2
_cell_length_a 5.5677(3)
_cell_length_b 17.3378(9)
_cell_length_c 15.6640(8)
_cell_measurement_reflns_used 7044
_cell_measurement_temperature 150.0(2)
_cell_measurement_theta_max 26.379
_cell_measurement_theta_min 2.349
_cell_volume 1507.60(14)
_computing_cell_refinement 'SAINT+ NT V6.02a (Bruker, 1998)'
_computing_data_collection 'SMART NT V5.625 (Bruker, 2000)'
_computing_data_reduction 'SAINT+ NT V6.02a'
_computing_molecular_graphics 'SHELXTL V5.1 (Sheldrick, 1997)'
_computing_publication_material 'SHELXTL V5.1'
_computing_structure_refinement 'SHELXL-97 (Sheldrick, 1997)'
_computing_structure_solution 'SHELXS-97 (Sheldrick, 1990)'
_diffrn_ambient_temperature 150.0(2)
_diffrn_measured_fraction_theta_full 0.999
_diffrn_measured_fraction_theta_max 0.999
_diffrn_measurement_device_type 'Bruker SMART APEX CCD diffractometer'
_diffrn_measurement_method 'omega scans'
_diffrn_radiation_monochromator graphite
_diffrn_radiation_source 'sealed tube'
_diffrn_radiation_type MoK\a
_diffrn_radiation_wavelength 0.71073
_diffrn_reflns_av_R_equivalents 0.0350
_diffrn_reflns_av_sigmaI/netI 0.0331
_diffrn_reflns_limit_h_max 6
_diffrn_reflns_limit_h_min -5
_diffrn_reflns_limit_k_max 21
_diffrn_reflns_limit_k_min -21
_diffrn_reflns_limit_l_max 19
_diffrn_reflns_limit_l_min -19
_diffrn_reflns_number 11676
_diffrn_reflns_theta_full 26.38
_diffrn_reflns_theta_max 26.38
_diffrn_reflns_theta_min 1.75
_diffrn_standards_decay_% <1
_exptl_absorpt_coefficient_mu 3.169
_exptl_absorpt_correction_T_max 0.6939
_exptl_absorpt_correction_T_min 0.4904
_exptl_absorpt_correction_type multi-scan
_exptl_absorpt_process_details '(SADABS, Bruker, 1997)'
_exptl_crystal_colour colorless
_exptl_crystal_density_diffrn 2.502
_exptl_crystal_density_method 'not measured'
_exptl_crystal_description blade
_exptl_crystal_F_000 1072
_exptl_crystal_size_max 0.40
_exptl_crystal_size_mid 0.16
_exptl_crystal_size_min 0.06
_refine_diff_density_max 0.830
_refine_diff_density_min -0.399
_refine_diff_density_rms 0.113
_refine_ls_extinction_method none
_refine_ls_goodness_of_fit_ref 1.011
_refine_ls_hydrogen_treatment refU
_refine_ls_matrix_type full
_refine_ls_number_parameters 234
_refine_ls_number_reflns 3072
_refine_ls_number_restraints 0
_refine_ls_restrained_S_all 1.011
_refine_ls_R_factor_all 0.0335
_refine_ls_R_factor_gt 0.0276
_refine_ls_shift/su_max 0.001
_refine_ls_shift/su_mean 0.000
_refine_ls_structure_factor_coef Fsqd
_refine_ls_weighting_details 'calc w=1/[\s^2^(Fo^2^)+(0.0310P)^2^+0.0000P] where P=(Fo^2^+2Fc^2^)/3'
_refine_ls_weighting_scheme calc
_refine_ls_wR_factor_gt 0.0599
_refine_ls_wR_factor_ref 0.0616
_reflns_number_gt 2651
_reflns_number_total 3072
_reflns_threshold_expression >2sigma(I)
_cod_data_source_file ic034306tsi20030718_111823_4.cif
_cod_data_source_block ybd4
_cod_depositor_comments
;
The following automatic conversions were performed:

'_symmetry_cell_setting' value 'Monoclinic' changed to 'monoclinic'
according to the built-in table from CIF Core dictionary named
'cif_core.dic' version 2.4.1 from 2010-06-29.

Automatic conversion script
Id: cif_fix_values 1646 2011-03-28 12:23:43Z adriana 
;
_cod_database_code 4314176

loop_
_symmetry_equiv_pos_as_xyz
'x, y, z'
'-x, y+1/2, -z+1/2'
'-x, -y, -z'
'x, -y-1/2, z-1/2'

loop_
_atom_site_label
_atom_site_type_symbol
_atom_site_fract_x
_atom_site_fract_y
_atom_site_fract_z
_atom_site_U_iso_or_equiv
_atom_site_adp_type
_atom_site_occupancy
_atom_site_symmetry_multiplicity
_atom_site_calc_flag
_atom_site_refinement_flags
_atom_site_disorder_assembly
_atom_site_disorder_group
Ag Ag 0.57470(6) 0.148111(17) 0.762548(18) 0.03060(10) Uani 1 1 d . . .
C1 C 0.1906(7) 0.2390(2) 0.8519(2) 0.0232(8) Uani 1 1 d . . .
H1 H 0.2587 0.2822 0.8253 0.012(8) Uiso 1 1 calc R . .
C2 C -0.0082(7) 0.2499(2) 0.8985(2) 0.0217(8) Uani 1 1 d . . .
C3 C -0.1065(7) 0.1861(2) 0.9386(2) 0.0246(8) Uani 1 1 d . . .
H3 H -0.2433 0.1920 0.9707 0.033(11) Uiso 1 1 calc R . .
C4 C -0.0015(8) 0.1151(2) 0.9307(2) 0.0312(9) Uani 1 1 d . . .
H4 H -0.0634 0.0712 0.9578 0.019(9) Uiso 1 1 calc R . .
C5 C 0.1940(8) 0.1087(2) 0.8831(2) 0.0285(9) Uani 1 1 d . . .
H5 H 0.2654 0.0593 0.8778 0.047(13) Uiso 1 1 calc R . .
C6 C -0.1168(7) 0.3252(2) 0.9087(2) 0.0219(8) Uani 1 1 d . . .
C7 C -0.1525(7) 0.4466(2) 0.9030(2) 0.0214(8) Uani 1 1 d . . .
C8 C 0.0941(7) 0.5460(2) 0.8351(2) 0.0230(8) Uani 1 1 d . . .
H8 H 0.1870 0.5061 0.8124 0.023(10) Uiso 1 1 calc R . .
C9 C -0.0949(7) 0.5271(2) 0.8847(2) 0.0208(8) Uani 1 1 d . . .
C10 C -0.2311(7) 0.5852(2) 0.9183(2) 0.0236(8) Uani 1 1 d . . .
H10 H -0.3601 0.5734 0.9524 0.023(10) Uiso 1 1 calc R . .
C11 C -0.1734(7) 0.6609(2) 0.9006(2) 0.0274(9) Uani 1 1 d . . .
H11 H -0.2640 0.7020 0.9222 0.030(11) Uiso 1 1 calc R . .
C12 C 0.0145(7) 0.6765(2) 0.8518(2) 0.0266(9) Uani 1 1 d . . .
H12 H 0.0530 0.7288 0.8408 0.026(10) Uiso 1 1 calc R . .
N1 N 0.2898(6) 0.16911(17) 0.84336(19) 0.0246(7) Uani 1 1 d . . .
N2 N -0.3092(6) 0.34155(18) 0.9450(2) 0.0281(7) Uani 1 1 d . . .
N3 N -0.3330(6) 0.42197(18) 0.9417(2) 0.0269(7) Uani 1 1 d . . .
N4 N 0.1467(6) 0.62029(18) 0.81897(19) 0.0258(7) Uani 1 1 d . . .
O1 O -0.0057(5) 0.38914(13) 0.87950(15) 0.0216(5) Uani 1 1 d . . .
Sb Sb 0.49136(5) 0.391613(14) 0.654894(15) 0.02359(8) Uani 1 1 d . . .
F1 F 0.7777(4) 0.41966(14) 0.60952(16) 0.0417(6) Uani 1 1 d . . .
F2 F 0.2075(5) 0.36131(17) 0.70099(17) 0.0520(7) Uani 1 1 d . . .
F3 F 0.6522(5) 0.31645(14) 0.72469(15) 0.0416(6) Uani 1 1 d . . .
F4 F 0.4396(5) 0.31850(14) 0.56774(16) 0.0510(7) Uani 1 1 d . . .
F5 F 0.3291(5) 0.46659(14) 0.58728(15) 0.0453(6) Uani 1 1 d . . .
F6 F 0.5481(5) 0.46554(15) 0.74093(15) 0.0507(7) Uani 1 1 d . . .

loop_
_atom_site_aniso_label
_atom_site_aniso_U_11
_atom_site_aniso_U_22
_atom_site_aniso_U_33
_atom_site_aniso_U_23
_atom_site_aniso_U_13
_atom_site_aniso_U_12
Ag 0.02922(19) 0.02837(18) 0.03559(17) -0.00335(13) 0.01147(13) 0.00570(13)
C1 0.026(2) 0.020(2) 0.0248(18) 0.0009(14) 0.0061(15) 0.0005(16)
C2 0.022(2) 0.0201(19) 0.0227(17) 0.0010(14) 0.0014(15) 0.0019(15)
C3 0.024(2) 0.024(2) 0.0259(18) 0.0025(15) 0.0053(16) -0.0013(16)
C4 0.038(3) 0.022(2) 0.034(2) 0.0062(16) 0.0043(18) -0.0038(18)
C5 0.037(3) 0.018(2) 0.031(2) 0.0026(15) 0.0050(17) 0.0040(18)
C6 0.024(2) 0.0211(19) 0.0209(17) 0.0013(14) 0.0048(15) -0.0021(16)
C7 0.024(2) 0.0190(19) 0.0219(17) -0.0037(14) 0.0052(15) 0.0046(16)
C8 0.022(2) 0.019(2) 0.0281(18) -0.0017(14) 0.0059(15) 0.0031(16)
C9 0.020(2) 0.0215(19) 0.0212(17) 0.0019(14) 0.0039(14) 0.0000(15)
C10 0.022(2) 0.027(2) 0.0224(17) -0.0007(14) 0.0032(15) 0.0046(16)
C11 0.029(2) 0.022(2) 0.032(2) -0.0051(15) 0.0030(17) 0.0048(17)
C12 0.032(2) 0.0182(19) 0.0292(19) -0.0029(15) 0.0008(17) -0.0008(17)
N1 0.0243(19) 0.0215(17) 0.0282(16) -0.0006(12) 0.0027(13) 0.0021(14)
N2 0.031(2) 0.0228(17) 0.0319(17) 0.0026(13) 0.0132(15) 0.0010(14)
N3 0.0276(19) 0.0192(17) 0.0351(17) 0.0007(13) 0.0111(14) 0.0019(14)
N4 0.0244(19) 0.0237(17) 0.0299(16) 0.0018(13) 0.0055(14) -0.0036(14)
O1 0.0225(14) 0.0186(13) 0.0245(12) 0.0010(10) 0.0075(10) 0.0011(11)
Sb 0.02565(16) 0.01865(14) 0.02708(13) 0.00135(10) 0.00595(10) 0.00036(11)
F1 0.0335(15) 0.0401(15) 0.0536(15) 0.0048(12) 0.0180(12) -0.0028(11)
F2 0.0302(15) 0.0655(19) 0.0622(17) 0.0276(15) 0.0151(13) 0.0003(13)
F3 0.0397(15) 0.0376(14) 0.0473(14) 0.0164(11) 0.0026(12) 0.0103(12)
F4 0.080(2) 0.0313(14) 0.0413(14) -0.0114(11) 0.0059(14) -0.0172(14)
F5 0.0442(16) 0.0376(15) 0.0536(15) 0.0216(12) 0.0001(12) 0.0063(12)
F6 0.068(2) 0.0455(16) 0.0391(14) -0.0159(12) 0.0054(13) 0.0022(14)

loop_
_atom_type_symbol
_atom_type_description
_atom_type_scat_dispersion_real
_atom_type_scat_dispersion_imag
_atom_type_scat_source
C C 0.0033 0.0016 'International Tables Vol C Tables 4.2.6.8 and 6.1.1.4'
H H 0.0000 0.0000 'International Tables Vol C Tables 4.2.6.8 and 6.1.1.4'
N N 0.0061 0.0033 'International Tables Vol C Tables 4.2.6.8 and 6.1.1.4'
O O 0.0106 0.0060 'International Tables Vol C Tables 4.2.6.8 and 6.1.1.4'
F F 0.0171 0.0103 'International Tables Vol C Tables 4.2.6.8 and 6.1.1.4'
Ag Ag -0.8971 1.1015 'International Tables Vol C Tables 4.2.6.8 and 6.1.1.4'
Sb Sb -0.5866 1.5461 'International Tables Vol C Tables 4.2.6.8 and 6.1.1.4'

loop_
_geom_angle_atom_site_label_1
_geom_angle_atom_site_label_2
_geom_angle_atom_site_label_3
_geom_angle
_geom_angle_site_symmetry_1
_geom_angle_site_symmetry_3
_geom_angle_publ_flag
N1 Ag N4 176.69(11) . 2_646 ?
N1 Ag F6 90.64(9) . 2_646 ?
N4 Ag F6 86.07(10) 2_646 2_646 ?
N1 Ag F5 81.69(9) . 2_646 ?
N4 Ag F5 96.01(9) 2_646 2_646 ?
F6 Ag F5 41.25(6) 2_646 2_646 ?
N1 Ag Ag 37.96(8) . 1_455 ?
N4 Ag Ag 140.46(9) 2_646 1_455 ?
F6 Ag Ag 77.88(5) 2_646 1_455 ?
F5 Ag Ag 95.17(4) 2_646 1_455 ?
N1 Ag Ag 142.04(8) . 1_655 ?
N4 Ag Ag 39.54(9) 2_646 1_655 ?
F6 Ag Ag 102.12(5) 2_646 1_655 ?
F5 Ag Ag 84.83(4) 2_646 1_655 ?
Ag Ag Ag 180.000(17) 1_455 1_655 ?
N1 C1 C2 121.9(3) . . ?
C1 C2 C3 118.9(3) . . ?
C1 C2 C6 122.5(3) . . ?
C3 C2 C6 118.6(3) . . ?
C4 C3 C2 118.9(4) . . ?
C5 C4 C3 119.0(4) . . ?
N1 C5 C4 123.1(4) . . ?
N2 C6 O1 112.6(3) . . ?
N2 C6 C2 128.1(3) . . ?
O1 C6 C2 119.3(3) . . ?
N3 C7 O1 113.1(3) . . ?
N3 C7 C9 126.9(3) . . ?
O1 C7 C9 120.0(3) . . ?
N4 C8 C9 120.9(3) . . ?
C10 C9 C8 119.8(3) . . ?
C10 C9 C7 118.9(3) . . ?
C8 C9 C7 121.3(3) . . ?
C11 C10 C9 118.1(4) . . ?
C12 C11 C10 119.9(3) . . ?
N4 C12 C11 122.3(4) . . ?
C1 N1 C5 118.3(3) . . ?
C1 N1 Ag 122.9(2) . . ?
C5 N1 Ag 118.6(3) . . ?
C6 N2 N3 106.5(3) . . ?
C7 N3 N2 105.8(3) . . ?
C12 N4 C8 119.1(3) . . ?
C12 N4 Ag 120.5(3) . 2_656 ?
C8 N4 Ag 120.3(2) . 2_656 ?
C7 O1 C6 102.0(3) . . ?
F1 Sb F2 178.69(11) . . ?
F1 Sb F5 89.59(11) . . ?
F2 Sb F5 91.62(11) . . ?
F1 Sb F6 89.64(12) . . ?
F2 Sb F6 90.88(13) . . ?
F5 Sb F6 88.81(12) . . ?
F1 Sb F4 89.25(11) . . ?
F2 Sb F4 90.23(13) . . ?
F5 Sb F4 90.98(12) . . ?
F6 Sb F4 178.87(12) . . ?
F1 Sb F3 91.11(11) . . ?
F2 Sb F3 87.69(11) . . ?
F5 Sb F3 179.04(11) . . ?
F6 Sb F3 90.54(12) . . ?
F4 Sb F3 89.68(12) . . ?

loop_
_geom_bond_atom_site_label_1
_geom_bond_atom_site_label_2
_geom_bond_distance
_geom_bond_site_symmetry_2
_geom_bond_publ_flag
Ag N1 2.135(3) . ?
Ag N4 2.139(3) 2_646 ?
Ag F6 3.238(3) 2_646 ?
Ag F5 3.941(3) 2_646 ?
Ag Ag 5.5677(3) 1_455 ?
Ag Ag 5.5677(3) 1_655 ?
C1 N1 1.342(5) . ?
C1 C2 1.384(5) . ?
C2 C3 1.404(5) . ?
C2 C6 1.453(5) . ?
C3 C4 1.372(5) . ?
C4 C5 1.371(6) . ?
C5 N1 1.349(5) . ?
C6 N2 1.282(5) . ?
C6 O1 1.366(4) . ?
C7 N3 1.286(5) . ?
C7 O1 1.358(4) . ?
C7 C9 1.464(5) . ?
C8 N4 1.349(4) . ?
C8 C9 1.395(5) . ?
C9 C10 1.389(5) . ?
C10 C11 1.384(5) . ?
C11 C12 1.369(5) . ?
C12 N4 1.347(5) . ?
N2 N3 1.401(4) . ?
N4 Ag 2.139(3) 2_656 ?
Sb F1 1.860(2) . ?
Sb F2 1.863(3) . ?
Sb F5 1.866(2) . ?
Sb F6 1.869(2) . ?
Sb F4 1.869(2) . ?
Sb F3 1.883(2) . ?

loop_
_geom_torsion_atom_site_label_1
_geom_torsion_atom_site_label_2
_geom_torsion_atom_site_label_3
_geom_torsion_atom_site_label_4
_geom_torsion
_geom_torsion_site_symmetry_1
_geom_torsion_site_symmetry_2
_geom_torsion_site_symmetry_3
_geom_torsion_site_symmetry_4
_geom_torsion_publ_flag
N1 C1 C2 C3 0.8(5) . . . . ?
N1 C1 C2 C6 179.7(3) . . . . ?
C1 C2 C3 C4 0.3(5) . . . . ?
C6 C2 C3 C4 -178.6(3) . . . . ?
C2 C3 C4 C5 -0.8(6) . . . . ?
C3 C4 C5 N1 0.2(6) . . . . ?
C1 C2 C6 N2 174.8(4) . . . . ?
C3 C2 C6 N2 -6.3(6) . . . . ?
C1 C2 C6 O1 -7.2(5) . . . . ?
C3 C2 C6 O1 171.7(3) . . . . ?
N4 C8 C9 C10 -0.1(5) . . . . ?
N4 C8 C9 C7 -179.7(3) . . . . ?
N3 C7 C9 C10 6.5(6) . . . . ?
O1 C7 C9 C10 -172.4(3) . . . . ?
N3 C7 C9 C8 -173.9(4) . . . . ?
O1 C7 C9 C8 7.2(5) . . . . ?
C8 C9 C10 C11 0.2(5) . . . . ?
C7 C9 C10 C11 179.8(3) . . . . ?
C9 C10 C11 C12 -0.5(5) . . . . ?
C10 C11 C12 N4 0.7(6) . . . . ?
C2 C1 N1 C5 -1.4(5) . . . . ?
C2 C1 N1 Ag 174.0(3) . . . . ?
C4 C5 N1 C1 0.9(6) . . . . ?
C4 C5 N1 Ag -174.7(3) . . . . ?
N4 Ag N1 C1 -154.4(19) 2_646 . . . ?
F6 Ag N1 C1 -160.2(3) 2_646 . . . ?
F5 Ag N1 C1 159.4(3) 2_646 . . . ?
Ag Ag N1 C1 -91.0(3) 1_455 . . . ?
Ag Ag N1 C1 89.0(3) 1_655 . . . ?
N4 Ag N1 C5 21(2) 2_646 . . . ?
F6 Ag N1 C5 15.2(3) 2_646 . . . ?
F5 Ag N1 C5 -25.2(3) 2_646 . . . ?
Ag Ag N1 C5 84.3(3) 1_455 . . . ?
Ag Ag N1 C5 -95.7(3) 1_655 . . . ?
O1 C6 N2 N3 -0.6(4) . . . . ?
C2 C6 N2 N3 177.5(3) . . . . ?
O1 C7 N3 N2 -0.1(4) . . . . ?
C9 C7 N3 N2 -179.1(3) . . . . ?
C6 N2 N3 C7 0.4(4) . . . . ?
C11 C12 N4 C8 -0.6(6) . . . . ?
C11 C12 N4 Ag 176.5(3) . . . 2_656 ?
C9 C8 N4 C12 0.3(5) . . . . ?
C9 C8 N4 Ag -176.8(3) . . . 2_656 ?
N3 C7 O1 C6 -0.2(4) . . . . ?
C9 C7 O1 C6 178.9(3) . . . . ?
N2 C6 O1 C7 0.5(4) . . . . ?
C2 C6 O1 C7 -177.8(3) . . . . ?
